data_7246572
loop_
_publ_author_name
'Hosseinpoor, Saeed'
'Pourayoubi, Mehrdad'
'Abrishami, Mozhgan'
'Sobati, Marjan'
'Karimi Ahmadabad, Fatemeh'
'Sabbaghi, Fahimeh'
'Ne\<cas, Marek'
'Du\<sek, Michal'
'Ku\<cer\'akov\'a, Monika'
'Kaur, Manpreet'

_publ_section_title
;
 Competing and directing interactions in new
 phosphoramide/thiophosphoramide structures: energy considerations and
 evidence for CH&#x22EF;HC contacts and aliphatic--aromatic stacking
;
_journal_issue 17
_journal_name_full CrystEngComm
_journal_page_first 2557
_journal_page_last 2569
_journal_paper_doi 10.1039/D3CE00204G
_journal_volume 25
_journal_year 2023
_chemical_formula_moiety 'C18 H28 Cl1 N2 O2 P1'
_chemical_formula_sum 'C18 H28 Cl N2 O2 P'
_chemical_formula_weight 370.9
_space_group_IT_number 14
_space_group_name_Hall '-P 2ybc'
_space_group_name_H-M_alt 'P 1 21/c 1'
_symmetry_cell_setting monoclinic
_symmetry_Int_Tables_number 14
_symmetry_space_group_name_Hall '-P 2ybc'
_symmetry_space_group_name_H-M 'P 1 21/c 1'
_audit_update_record
;
2022-09-18 deposited with the CCDC.	2023-03-16 downloaded from the CCDC.
;
_cell_angle_alpha 90
_cell_angle_beta 99.3906(19)
_cell_angle_gamma 90
_cell_formula_units_Z 4
_cell_length_a 11.2653(2)
_cell_length_b 19.0533(4)
_cell_length_c 8.9226(2)
_cell_measurement_reflns_used 17129
_cell_measurement_temperature 120.00(10)
_cell_measurement_theta_max 67.07
_cell_measurement_theta_min 3.97
_cell_volume 1889.49(7)
_computing_cell_refinement
;
CrysAlisPro, Agilent Technologies,
Version 1.171.37.33a (release 28-03-2014 CrysAlis171 .NET)
(compiled Mar 28 2014,12:25:20)
;
_computing_data_collection
;
CrysAlisPro, Agilent Technologies,
Version 1.171.37.33a (release 28-03-2014 CrysAlis171 .NET)
(compiled Mar 28 2014,12:25:20)
;
_computing_data_reduction
;
CrysAlisPro, Agilent Technologies,
Version 1.171.37.33a (release 28-03-2014 CrysAlis171 .NET)
(compiled Mar 28 2014,12:25:20)
;
_diffrn_ambient_temperature 120
_diffrn_detector 'CCD plate'
_diffrn_detector_area_resol_mean 10.3745
_diffrn_measured_fraction_theta_full 1
_diffrn_measured_fraction_theta_max 1
_diffrn_measurement_device 'four-cycle diffractometer'
_diffrn_measurement_device_type 'Xcalibur, Atlas, Gemini ultra'
_diffrn_measurement_method '\w scans'
_diffrn_radiation_monochromator mirror
_diffrn_radiation_probe x-ray
_diffrn_radiation_source 'X-ray tube'
_diffrn_radiation_type 'Cu K\a'
_diffrn_radiation_wavelength 1.54184
_diffrn_reflns_av_R_equivalents 0.0318
_diffrn_reflns_av_unetI/netI 0.0111
_diffrn_reflns_limit_h_max 13
_diffrn_reflns_limit_h_min -13
_diffrn_reflns_limit_k_max 22
_diffrn_reflns_limit_k_min -22
_diffrn_reflns_limit_l_max 10
_diffrn_reflns_limit_l_min -10
_diffrn_reflns_number 29189
_diffrn_reflns_reduction_process
;
Integration of the CCD images was done by program CrysAlisPro
(Agilent Technologies, 2010). The same program was used for indexing of the
crystal shape and absorption correction.
;
_diffrn_reflns_theta_full 67.23
_diffrn_reflns_theta_max 67.23
_diffrn_reflns_theta_min 3.98
_diffrn_source 'sealed X-ray tube'
_exptl_absorpt_coefficient_mu 2.691
_exptl_absorpt_correction_T_max 1
_exptl_absorpt_correction_T_min 0.289
_exptl_absorpt_correction_type multi-scan
_exptl_absorpt_process_details
;
CrysAlisPro, Agilent Technologies,
Version 1.171.37.33a (release 28-03-2014 CrysAlis171 .NET)
(compiled Mar 28 2014,12:25:20)
Empirical absorption correction using spherical harmonics,
 implemented in SCALE3 ABSPACK scaling algorithm.
Empirical absorption correction using spherical harmonics,
 implemented in SCALE3 ABSPACK scaling algorithm.
;
_exptl_crystal_colour white
_exptl_crystal_density_diffrn 1.3037
_exptl_crystal_description 'polygon shape'
_exptl_crystal_F_000 792
_exptl_crystal_size_max 0.433
_exptl_crystal_size_mid 0.255
_exptl_crystal_size_min 0.111
_refine_diff_density_max 0.26
_refine_diff_density_min -0.25
_refine_ls_extinction_method none
_refine_ls_goodness_of_fit_gt 2.14
_refine_ls_goodness_of_fit_ref 2.12
_refine_ls_hydrogen_treatment mixed
_refine_ls_number_constraints 106
_refine_ls_number_parameters 223
_refine_ls_number_reflns 3385
_refine_ls_number_restraints 0
_refine_ls_R_factor_all 0.0326
_refine_ls_R_factor_gt 0.0312
_refine_ls_shift/su_max 0.0185
_refine_ls_shift/su_mean 0.0020
_refine_ls_structure_factor_coef F
_refine_ls_weighting_details w=1/(\s^2^(F)+0.0004F^2^)
_refine_ls_weighting_scheme sigma
_refine_ls_wR_factor_gt 0.0530
_refine_ls_wR_factor_ref 0.0537
_reflns_number_gt 3225
_reflns_number_total 3385
_reflns_threshold_expression I>3\s(I)
_cod_data_source_file d3ce00204g2.cif
_cod_data_source_block I
_cod_depositor_comments
;
The following automatic conversions were performed:

data item '_geom_angle_publ_flag' value 'nO' was changed to 'no' in
accordance with the
/home/data/users/saulius/crontab/automatic-downloads/rss-feeds/RSC/lib/dictionaries/cif_core.dic
dictionary named 'cif_core.dic' version 2.4.2 last updated on
2011-04-26 (2 times).

Automatic conversion script
Id: cif_fix_values 7556 2019-12-06 15:28:31Z antanas 

 Adding full bibliography for 7246569--7246573.cif.
;
_cod_original_sg_symbol_Hall '-P 2ycb'
_cod_original_formula_sum 'C18 H28 Cl1 N2 O2 P1'
_cod_database_code 7246572
_publcif_datablock.id {04d221a3-83ec-4d38-b534-2129a391a38a}

_publcif_funding_html
;
;

loop_
_space_group_symop_id
_space_group_symop_operation_xyz
1 x,y,z
2 -x,y+1/2,-z+1/2
3 -x,-y,-z
4 x,-y+1/2,z+1/2

loop_
_atom_site_label
_atom_site_type_symbol
_atom_site_fract_x
_atom_site_fract_y
_atom_site_fract_z
_atom_site_adp_type
_atom_site_U_iso_or_equiv
_atom_site_site_symmetry_multiplicity
_atom_site_occupancy
_atom_site_calc_flag
_atom_site_refinement_flags
_atom_site_disorder_assembly
_atom_site_disorder_group
Cl1 Cl 0.80897(4) 0.91632(2) 0.03941(5) Uani 0.03624(15) 4 1 d . . .
P1 P 0.49311(3) 1.196108(17) 0.27095(4) Uani 0.01627(13) 4 1 d . . .
O1 O 0.52029(8) 1.11601(5) 0.32873(12) Uani 0.0203(3) 4 1 d . . .
O2 O 0.48581(9) 1.19679(5) 0.10400(12) Uani 0.0201(3) 4 1 d . . .
N1 N 0.37419(10) 1.21364(6) 0.34495(15) Uani 0.0205(4) 4 1 d . . .
N2 N 0.59626(10) 1.24797(6) 0.35860(15) Uani 0.0196(4) 4 1 d . . .
C1 C 0.80384(12) 1.29086(7) 0.39479(18) Uani 0.0216(4) 4 1 d . . .
C2 C 0.27152(12) 1.16568(7) 0.34111(17) Uani 0.0195(4) 4 1 d . . .
C3 C 0.72319(13) 0.97632(8) 0.12283(17) Uani 0.0237(4) 4 1 d . . .
C4 C 0.03920(13) 1.12803(9) 0.43358(19) Uani 0.0294(5) 4 1 d . . .
C5 C 0.68480(11) 1.28599(7) 0.28612(16) Uani 0.0175(4) 4 1 d . . .
C6 C 0.89822(13) 1.33110(8) 0.32378(19) Uani 0.0288(5) 4 1 d . . .
C7 C 0.04553(12) 1.15522(8) 0.27536(18) Uani 0.0265(5) 4 1 d . . .
C8 C 0.85407(14) 1.40384(8) 0.27017(19) Uani 0.0288(5) 4 1 d . . .
C9 C 0.58969(12) 1.07097(7) 0.25737(16) Uani 0.0190(4) 4 1 d . . .
C10 C 0.77270(13) 1.04088(8) 0.16841(18) Uani 0.0246(4) 4 1 d . . .
C11 C 0.64097(13) 1.35907(8) 0.23421(18) Uani 0.0245(4) 4 1 d . . .
C12 C 0.73481(14) 1.39865(8) 0.1611(2) Uani 0.0292(5) 4 1 d . . .
C13 C 0.26589(13) 1.13570(8) 0.49776(19) Uani 0.0273(5) 4 1 d . . .
C14 C 0.15504(15) 1.08914(9) 0.4972(2) Uani 0.0349(5) 4 1 d . . .
C15 C 0.60886(14) 0.95808(8) 0.1447(2) Uani 0.0293(5) 4 1 d . . .
C16 C 0.54197(14) 1.00608(8) 0.21279(19) Uani 0.0273(5) 4 1 d . . .
C17 C 0.70521(13) 1.08870(7) 0.23644(18) Uani 0.0232(4) 4 1 d . . .
C18 C 0.15508(13) 1.20302(8) 0.27528(19) Uani 0.0255(5) 4 1 d . . .
H1c1 H 0.832993 1.244468 0.421845 Uiso 0.0259 4 1 d . . .
H2c1 H 0.791248 1.313922 0.486558 Uiso 0.0259 4 1 d . . .
H1c2 H 0.282215 1.126785 0.276235 Uiso 0.0234 4 1 d . . .
H1c4 H -0.028009 1.096715 0.429468 Uiso 0.0353 4 1 d . . .
H2c4 H 0.028271 1.166711 0.498918 Uiso 0.0353 4 1 d . . .
H1c5 H 0.69615 1.260134 0.197207 Uiso 0.021 4 1 d . . .
H1c6 H 0.918357 1.304932 0.239474 Uiso 0.0345 4 1 d . . .
H2c6 H 0.970631 1.335377 0.396639 Uiso 0.0345 4 1 d . . .
H1c7 H -0.026597 1.180808 0.237742 Uiso 0.0317 4 1 d . . .
H2c7 H 0.050062 1.11632 0.208139 Uiso 0.0317 4 1 d . . .
H1c8 H 0.843349 1.431934 0.356271 Uiso 0.0346 4 1 d . . .
H2c8 H 0.913035 1.426062 0.219634 Uiso 0.0346 4 1 d . . .
H1c10 H 0.852808 1.052454 0.153163 Uiso 0.0295 4 1 d . . .
H1c11 H 0.622915 1.385239 0.319641 Uiso 0.0294 4 1 d . . .
H2c11 H 0.567712 1.355239 0.162704 Uiso 0.0294 4 1 d . . .
H1c12 H 0.747333 1.374753 0.070275 Uiso 0.0351 4 1 d . . .
H2c12 H 0.705701 1.444965 0.133222 Uiso 0.0351 4 1 d . . .
H1c13 H 0.264354 1.173413 0.568764 Uiso 0.0328 4 1 d . . .
H2c13 H 0.337316 1.108868 0.531909 Uiso 0.0328 4 1 d . . .
H1c14 H 0.162136 1.047962 0.437266 Uiso 0.0419 4 1 d . . .
H2c14 H 0.151427 1.073811 0.59884 Uiso 0.0419 4 1 d . . .
H1c15 H 0.5761 0.912911 0.113317 Uiso 0.0352 4 1 d . . .
H1c16 H 0.462236 0.994153 0.22899 Uiso 0.0328 4 1 d . . .
H1c17 H 0.73828 1.13369 0.268727 Uiso 0.0279 4 1 d . . .
H1c18 H 0.158831 1.217699 0.173231 Uiso 0.0306 4 1 d . . .
H2c18 H 0.146265 1.244442 0.33374 Uiso 0.0306 4 1 d . . .
H1n2 H 0.5842(16) 1.2660(10) 0.443(2) Uiso 0.0236 4 1 d . . .
H1n1 H 0.3831(16) 1.2436(10) 0.418(2) Uiso 0.0246 4 1 d . . .

loop_
_atom_site_aniso_label
_atom_site_aniso_type_symbol
_atom_site_aniso_U_11
_atom_site_aniso_U_22
_atom_site_aniso_U_33
_atom_site_aniso_U_12
_atom_site_aniso_U_13
_atom_site_aniso_U_23
Cl1 Cl 0.0333(2) 0.0363(2) 0.0393(3) 0.01141(15) 0.00627(18) -0.01292(16)
P1 P 0.0144(2) 0.0172(2) 0.0175(2) -0.00104(11) 0.00352(14) 0.00001(12)
O1 O 0.0218(5) 0.0178(5) 0.0229(5) 0.0011(4) 0.0079(4) 0.0023(4)
O2 O 0.0207(5) 0.0218(5) 0.0180(6) -0.0017(4) 0.0032(4) 0.0002(4)
N1 N 0.0175(6) 0.0201(6) 0.0249(7) -0.0029(4) 0.0065(5) -0.0058(5)
N2 N 0.0191(6) 0.0242(6) 0.0165(6) -0.0055(4) 0.0052(5) -0.0024(5)
C1 C 0.0174(7) 0.0232(7) 0.0237(8) -0.0002(5) 0.0022(6) 0.0036(6)
C2 C 0.0152(6) 0.0206(7) 0.0230(8) -0.0022(5) 0.0039(5) -0.0033(6)
C3 C 0.0244(7) 0.0250(7) 0.0210(8) 0.0076(6) 0.0017(6) -0.0013(6)
C4 C 0.0209(7) 0.0400(9) 0.0287(9) -0.0077(6) 0.0081(6) -0.0008(7)
C5 C 0.0163(6) 0.0177(6) 0.0191(7) -0.0013(5) 0.0049(5) -0.0020(5)
C6 C 0.0175(7) 0.0340(8) 0.0350(9) -0.0053(6) 0.0046(6) 0.0027(7)
C7 C 0.0167(7) 0.0324(8) 0.0297(9) -0.0010(6) 0.0019(6) 0.0008(6)
C8 C 0.0300(8) 0.0266(7) 0.0315(9) -0.0104(6) 0.0100(7) -0.0005(6)
C9 C 0.0215(7) 0.0181(6) 0.0176(7) 0.0027(5) 0.0033(5) 0.0019(5)
C10 C 0.0201(7) 0.0269(7) 0.0270(8) 0.0004(5) 0.0045(6) -0.0004(6)
C11 C 0.0195(7) 0.0239(7) 0.0300(8) 0.0030(5) 0.0035(6) 0.0049(6)
C12 C 0.0316(8) 0.0241(7) 0.0322(9) -0.0010(6) 0.0060(7) 0.0074(6)
C13 C 0.0203(7) 0.0336(8) 0.0271(8) -0.0020(6) 0.0009(6) 0.0060(6)
C14 C 0.0261(8) 0.0394(9) 0.0385(10) -0.0065(7) 0.0030(7) 0.0150(7)
C15 C 0.0284(8) 0.0209(7) 0.0382(10) -0.0014(6) 0.0042(7) -0.0047(6)
C16 C 0.0222(7) 0.0231(7) 0.0374(9) -0.0023(6) 0.0070(6) -0.0010(6)
C17 C 0.0216(7) 0.0225(7) 0.0260(8) -0.0032(5) 0.0048(6) -0.0017(6)
C18 C 0.0184(7) 0.0281(7) 0.0297(9) -0.0001(6) 0.0031(6) 0.0060(6)

loop_
_atom_type_symbol
_atom_type_scat_dispersion_real
_atom_type_scat_dispersion_imag
_atom_type_scat_source
C 0.0181 0.0091 'International Tables Vol C tables 4.2.6.8 and 6.1.1.1'
H 0.0000 0.0000 'International Tables Vol C tables 4.2.6.8 and 6.1.1.1'
Cl 0.3639 0.7018 'International Tables Vol C tables 4.2.6.8 and 6.1.1.1'
N 0.0311 0.0180 'International Tables Vol C tables 4.2.6.8 and 6.1.1.1'
O 0.0492 0.0322 'International Tables Vol C tables 4.2.6.8 and 6.1.1.1'
P 0.2955 0.4335 'International Tables Vol C tables 4.2.6.8 and 6.1.1.1'

loop_
_exptl_crystal_face_index_h
_exptl_crystal_face_index_k
_exptl_crystal_face_index_l
_exptl_crystal_face_perp_dist
? ? ? ?

loop_
_geom_angle_atom_site_label_1
_geom_angle_atom_site_label_2
_geom_angle_atom_site_label_3
_geom_angle_site_symmetry_1
_geom_angle_site_symmetry_2
_geom_angle_site_symmetry_3
_geom_angle
_geom_angle_publ_flag
O2 P1 N1 . . . 119.63(6) yes
O2 P1 N2 . . . 113.41(6) yes
N1 P1 N2 . . . 104.60(6) yes
P1 N1 C2 . . . 124.16(10) yes
P1 N1 H1n1 . . . 116.3(12) no
C2 N1 H1n1 . . . 115.1(13) no
P1 N2 C5 . . . 124.94(10) yes
P1 N2 H1n2 . . . 117.6(12) no
C5 N2 H1n2 . . . 113.9(12) no
C5 C1 C6 . . . 111.47(12) no
C5 C1 H1c1 . . . 109.47 no
C5 C1 H2c1 . . . 109.47 no
C6 C1 H1c1 . . . 109.47 no
C6 C1 H2c1 . . . 109.47 no
H1c1 C1 H2c1 . . . 107.4 ?
N1 C2 C13 . . . 111.26(11) ?
N1 C2 C18 . . . 110.09(11) ?
N1 C2 H1c2 . . . 108.56 ?
C13 C2 C18 . . . 111.56(12) ?
C13 C2 H1c2 . . . 107 ?
C18 C2 H1c2 . . . 108.24 ?
C10 C3 C15 . . . 121.58(15) ?
C7 C4 C14 . . . 110.16(14) ?
C7 C4 H1c4 . . . 109.47 ?
C7 C4 H2c4 . . . 109.47 ?
C14 C4 H1c4 . . . 109.47 ?
C14 C4 H2c4 . . . 109.47 ?
H1c4 C4 H2c4 . . . 108.77 ?
N2 C5 C1 . . . 109.93(11) ?
N2 C5 C11 . . . 112.06(11) ?
N2 C5 H1c5 . . . 107.64 ?
C1 C5 C11 . . . 110.22(11) ?
C1 C5 H1c5 . . . 109.57 ?
C11 C5 H1c5 . . . 107.33 ?
C1 C6 C8 . . . 111.89(13) ?
C1 C6 H1c6 . . . 109.47 ?
C1 C6 H2c6 . . . 109.47 ?
C8 C6 H1c6 . . . 109.47 ?
C8 C6 H2c6 . . . 109.47 ?
H1c6 C6 H2c6 . . . 106.94 ?
C4 C7 C18 . . . 111.30(12) ?
C4 C7 H1c7 . . . 109.47 ?
C4 C7 H2c7 . . . 109.47 ?
C18 C7 H1c7 . . . 109.47 ?
C18 C7 H2c7 . . . 109.47 ?
H1c7 C7 H2c7 . . . 107.57 ?
C6 C8 C12 . . . 110.44(12) ?
C6 C8 H1c8 . . . 109.47 ?
C6 C8 H2c8 . . . 109.47 ?
C12 C8 H1c8 . . . 109.47 ?
C12 C8 H2c8 . . . 109.47 ?
H1c8 C8 H2c8 . . . 108.48 ?
O1 C9 C16 . . . 117.72(13) ?
O1 C9 C17 . . . 121.61(12) ?
C16 C9 C17 . . . 120.62(14) ?
C3 C10 C17 . . . 119.25(14) ?
C3 C10 H1c10 . . . 120.38 ?
C17 C10 H1c10 . . . 120.38 ?
C5 C11 C12 . . . 111.60(12) ?
C5 C11 H1c11 . . . 109.47 ?
C5 C11 H2c11 . . . 109.47 ?
C12 C11 H1c11 . . . 109.47 ?
C12 C11 H2c11 . . . 109.47 ?
H1c11 C11 H2c11 . . . 107.26 ?
C8 C12 C11 . . . 110.96(13) ?
C8 C12 H1c12 . . . 109.47 ?
C8 C12 H2c12 . . . 109.47 ?
C11 C12 H1c12 . . . 109.47 ?
C11 C12 H2c12 . . . 109.47 ?
H1c12 C12 H2c12 . . . 107.94 ?
C2 C13 C14 . . . 111.77(12) ?
C2 C13 H1c13 . . . 109.47 ?
C2 C13 H2c13 . . . 109.47 ?
C14 C13 H1c13 . . . 109.47 ?
C14 C13 H2c13 . . . 109.47 ?
H1c13 C13 H2c13 . . . 107.07 ?
C4 C14 C13 . . . 111.53(14) ?
C4 C14 H1c14 . . . 109.47 ?
C4 C14 H2c14 . . . 109.47 ?
C13 C14 H1c14 . . . 109.47 ?
C13 C14 H2c14 . . . 109.47 ?
H1c14 C14 H2c14 . . . 107.33 ?
C3 C15 C16 . . . 118.87(14) ?
C3 C15 H1c15 . . . 120.56 ?
C16 C15 H1c15 . . . 120.56 ?
C9 C16 C15 . . . 120.19(15) ?
C9 C16 H1c16 . . . 119.9 ?
C15 C16 H1c16 . . . 119.9 ?
C9 C17 C10 . . . 119.48(13) ?
C9 C17 H1c17 . . . 120.26 ?
C10 C17 H1c17 . . . 120.26 ?
C2 C18 C7 . . . 111.39(12) ?
C2 C18 H1c18 . . . 109.47 ?
C2 C18 H2c18 . . . 109.47 ?
C7 C18 H1c18 . . . 109.47 ?
C7 C18 H2c18 . . . 109.47 ?
H1c18 C18 H2c18 . . . 107.48 ?

loop_
_geom_bond_atom_site_label_1
_geom_bond_atom_site_label_2
_geom_bond_site_symmetry_1
_geom_bond_site_symmetry_2
_geom_bond_distance
_geom_bond_publ_flag
P1 O2 . . 1.4785(11) yes
P1 N1 . . 1.6219(13) yes
P1 N2 . . 1.6254(12) yes
O1 C9 . . 1.3839(18) yes
N1 C2 . . 1.4700(18) yes
N1 H1n1 . . 0.86(2) no
N2 C5 . . 1.4658(19) yes
N2 H1n2 . . 0.86(2) no
C1 C5 . . 1.5241(18) no
C1 C6 . . 1.530(2) ?no
C1 H1c1 . . 0.96 no
C1 H2c1 . . 0.96 no
C2 C13 . . 1.521(2) no
C2 C18 . . 1.5233(19) no
C2 H1c2 . . 0.96 no
C3 C10 . . 1.384(2) no
C3 C15 . . 1.378(2) no
C4 C7 . . 1.516(2) no
C4 C14 . . 1.527(2) no
C4 H1c4 . . 0.96 no
C4 H2c4 . . 0.96 no
C5 C11 . . 1.5239(19) no
C5 H1c5 . . 0.96 no
C6 C8 . . 1.523(2) no
C6 H1c6 . . 0.96 no
C6 H2c6 . . 0.96 no
C7 C18 . . 1.534(2) no
C7 H1c7 . . 0.96 no
C7 H2c7 . . 0.96 no
C8 C12 . . 1.528(2) no
C8 H1c8 . . 0.96 no
C8 H2c8 . . 0.96 no
C9 C16 . . 1.381(2) no
C9 C17 . . 1.386(2) no
C10 C17 . . 1.388(2) no
C10 H1c10 . . 0.96 no
C11 C12 . . 1.529(2) no
C11 H1c11 . . 0.96 no
C11 H2c11 . . 0.96 no
C12 H1c12 . . 0.96 no
C12 H2c12 . . 0.96 no
C13 C14 . . 1.531(2) no
C13 H1c13 . . 0.96 no
C13 H2c13 . . 0.96 no
C14 H1c14 . . 0.96 no
C14 H2c14 . . 0.96 no
C15 C16 . . 1.387(2) no
C15 H1c15 . . 0.96 no
C16 H1c16 . . 0.96 no
C17 H1c17 . . 0.96 no
C18 H1c18 . . 0.96 no
C18 H2c18 . . 0.96 no

loop_
_geom_hbond_atom_site_label_D
_geom_hbond_atom_site_label_H
_geom_hbond_atom_site_label_A
_geom_hbond_site_symmetry_D
_geom_hbond_site_symmetry_H
_geom_hbond_site_symmetry_A
_geom_hbond_distance_DH
_geom_hbond_distance_HA
_geom_hbond_distance_DA
_geom_hbond_angle_DHA
_geom_hbond_publ_flag
N2 H1n2 O2 . . 4_575 0.86(2) 2.08(2) 2.8878(17) 157.1(16) yes
N1 H1n1 O2 . . 4_575 0.86(2) 2.180(18) 2.9812(15) 154.7(17) yes

loop_
_geom_torsion_atom_site_label_1
_geom_torsion_atom_site_label_2
_geom_torsion_atom_site_label_3
_geom_torsion_atom_site_label_4
_geom_torsion_site_symmetry_1
_geom_torsion_site_symmetry_2
_geom_torsion_site_symmetry_3
_geom_torsion_site_symmetry_4
_geom_torsion
_geom_torsion_publ_flag
? ? ? ? ? ? ? ? ? ?

loop_
_restr_angle_atom_site_label_1
_restr_angle_site_symmetry_1
_restr_angle_atom_site_label_2
_restr_angle_site_symmetry_2
_restr_angle_atom_site_label_3
_restr_angle_site_symmetry_3
_restr_angle_target
_restr_angle_target_weight_param
? ? ? ? ? ? ? ?

loop_
_restr_distance_atom_site_label_1
_restr_distance_site_symmetry_1
_restr_distance_atom_site_label_2
_restr_distance_site_symmetry_2
_restr_distance_target
_restr_distance_target_weight_param
? ? ? ? ? ?

loop_
_restr_equal_angle_atom_site_label_1
_restr_equal_angle_site_symmetry_1
_restr_equal_angle_atom_site_label_2
_restr_equal_angle_site_symmetry_2
_restr_equal_angle_atom_site_label_3
_restr_equal_angle_site_symmetry_3
_restr_equal_angle_class_class_id
_restr_equal_angle_class_target_weight_param
? ? ? ? ? ? ? ?

loop_
_restr_equal_distance_atom_site_label_1
_restr_equal_distance_site_symmetry_1
_restr_equal_distance_atom_site_label_2
_restr_equal_distance_site_symmetry_2
_restr_equal_distance_class_class_id
_restr_equal_distance_class_target_weight_param
? ? ? ? ? ?

loop_
_restr_equal_torsion_atom_site_label_1
_restr_equal_torsion_site_symmetry_1
_restr_equal_torsion_atom_site_label_2
_restr_equal_torsion_site_symmetry_2
_restr_equal_torsion_atom_site_label_3
_restr_equal_torsion_site_symmetry_3
_restr_equal_torsion_atom_site_label_4
_restr_equal_torsion_site_symmetry_4
_restr_equal_torsion_class_class_id
_restr_equal_torsion_class_target_weight_param
? ? ? ? ? ? ? ? ? ?

loop_
_restr_torsion_atom_site_label_1
_restr_torsion_site_symmetry_1
_restr_torsion_atom_site_label_2
_restr_torsion_site_symmetry_2
_restr_torsion_atom_site_label_3
_restr_torsion_site_symmetry_3
_restr_torsion_atom_site_label_4
_restr_torsion_site_symmetry_4
_restr_torsion_angle_target
_restr_torsion_weight_param
? ? ? ? ? ? ? ? ? ?

loop_
_jana_cell_twin_matrix_id
_jana_cell_twin_volume_fraction
_jana_cell_twin_matrix_1_1
_jana_cell_twin_matrix_1_2
_jana_cell_twin_matrix_1_3
_jana_cell_twin_matrix_2_1
_jana_cell_twin_matrix_2_2
_jana_cell_twin_matrix_2_3
_jana_cell_twin_matrix_3_1
_jana_cell_twin_matrix_3_2
_jana_cell_twin_matrix_3_3
? ? ? ? ? ? ? ? ? ? ?

loop_
_jana_atom_site_adp_c_label
_jana_atom_site_adp_c_type_symbol
_jana_atom_site_adp_c_111
_jana_atom_site_adp_c_112
_jana_atom_site_adp_c_113
_jana_atom_site_adp_c_122
_jana_atom_site_adp_c_123
_jana_atom_site_adp_c_133
_jana_atom_site_adp_c_222
_jana_atom_site_adp_c_223
_jana_atom_site_adp_c_233
_jana_atom_site_adp_c_333
? ? ? ? ? ? ? ? ? ? ? ?

loop_
_jana_atom_site_adp_d_label
_jana_atom_site_adp_d_type_symbol
_jana_atom_site_adp_d_1111
_jana_atom_site_adp_d_1112
_jana_atom_site_adp_d_1113
_jana_atom_site_adp_d_1122
_jana_atom_site_adp_d_1123
_jana_atom_site_adp_d_1133
_jana_atom_site_adp_d_1222
_jana_atom_site_adp_d_1223
_jana_atom_site_adp_d_1233
_jana_atom_site_adp_d_1333
_jana_atom_site_adp_d_2222
_jana_atom_site_adp_d_2223
_jana_atom_site_adp_d_2233
_jana_atom_site_adp_d_2333
_jana_atom_site_adp_d_3333
? ? ? ? ? ? ? ? ? ? ? ? ? ? ? ? ?

loop_
_jana_atom_site_adp_e_label
_jana_atom_site_adp_e_type_symbol
_jana_atom_site_adp_e_11111
_jana_atom_site_adp_e_11112
_jana_atom_site_adp_e_11113
_jana_atom_site_adp_e_11122
_jana_atom_site_adp_e_11123
_jana_atom_site_adp_e_11133
_jana_atom_site_adp_e_11222
_jana_atom_site_adp_e_11223
_jana_atom_site_adp_e_11233
_jana_atom_site_adp_e_11333
_jana_atom_site_adp_e_12222
_jana_atom_site_adp_e_12223
_jana_atom_site_adp_e_12233
_jana_atom_site_adp_e_12333
_jana_atom_site_adp_e_13333
_jana_atom_site_adp_e_22222
_jana_atom_site_adp_e_22223
_jana_atom_site_adp_e_22233
_jana_atom_site_adp_e_22333
_jana_atom_site_adp_e_23333
_jana_atom_site_adp_e_33333
? ? ? ? ? ? ? ? ? ? ? ? ? ? ? ? ? ? ? ? ? ? ?

loop_
_jana_atom_site_adp_f_label
_jana_atom_site_adp_f_type_symbol
_jana_atom_site_adp_f_111111
_jana_atom_site_adp_f_111112
_jana_atom_site_adp_f_111113
_jana_atom_site_adp_f_111122
_jana_atom_site_adp_f_111123
_jana_atom_site_adp_f_111133
_jana_atom_site_adp_f_111222
_jana_atom_site_adp_f_111223
_jana_atom_site_adp_f_111233
_jana_atom_site_adp_f_111333
_jana_atom_site_adp_f_112222
_jana_atom_site_adp_f_112223
_jana_atom_site_adp_f_112233
_jana_atom_site_adp_f_112333
_jana_atom_site_adp_f_113333
_jana_atom_site_adp_f_122222
_jana_atom_site_adp_f_122223
_jana_atom_site_adp_f_122233
_jana_atom_site_adp_f_122333
_jana_atom_site_adp_f_123333
_jana_atom_site_adp_f_133333
_jana_atom_site_adp_f_222222
_jana_atom_site_adp_f_222223
_jana_atom_site_adp_f_222233
_jana_atom_site_adp_f_222333
_jana_atom_site_adp_f_223333
_jana_atom_site_adp_f_233333
_jana_atom_site_adp_f_333333
? ? ? ? ? ? ? ? ? ? ? ? ? ? ? ? ? ? ? ? ? ? ? ? ? ? ? ? ? ?

loop_
_publcif_info_exptl_table_extra_item
sin_theta_over_lambda_max

loop_
_publcif_info_exptl_table_header_item
?
